data_4312422
loop_
_publ_author_name
'In-Chul Hwang'
'Konrad Seppelt'

_publ_contact_author
;
     Prof. Dr. Konrad Seppelt
     Institut f\"ur Chemie / Anorganische und Analytische Chemie
     Freie Universit\"at Berlin
     Fabeckstr. 34-36
     14195 Berlin
     Bundesrepublik Deutschland
;
_publ_contact_author_email seppelt@chemie.fu-berlin.de
_publ_contact_author_fax '049 30 83852424'
_publ_contact_author_phone '049 30 83854289'
_publ_section_title
;
 Fluorination of [Os3(CO)12] and [Ir4(CO)12]
;
_journal_name_full 'Inorganic Chemistry'
_journal_page_first 7116
_journal_page_last 7122
_journal_paper_doi 10.1021/ic034611e
_journal_volume 42
_journal_year 2003
_chemical_formula_moiety mer-[Ir(CO)3F(SbF6)2]
_chemical_formula_sum 'C3 F13 Ir O3 Sb2'
_chemical_formula_weight 766.73
_chemical_name_common 'mer - Tricarbonyl fluoroiridium di hexafluoroantimonate '
_chemical_name_systematic
; 
 mer - Tricarbonyl fluoroiridium di hexafluoroantimonate 
;
_space_group_IT_number 2
_symmetry_cell_setting triclinic
_symmetry_space_group_name_Hall '-P 1'
_symmetry_space_group_name_H-M 'P -1'
_atom_sites_solution_hydrogens geom
_atom_sites_solution_primary direct
_atom_sites_solution_secondary difmap
_audit_creation_method SHELXL-97
_cell_angle_alpha 69.173(4)
_cell_angle_beta 77.139(4)
_cell_angle_gamma 88.856(4)
_cell_formula_units_Z 2
_cell_length_a 8.3498(7)
_cell_length_b 8.6494(7)
_cell_length_c 10.6001(9)
_cell_measurement_temperature 103(2)
_cell_volume 696.10(10)
_computing_structure_refinement 'SHELXL-97 (Sheldrick, 1997)'
_computing_structure_solution 'SHELXS-97 (Sheldrick, 1990)'
_diffrn_ambient_temperature 103(2)
_diffrn_measured_fraction_theta_full 0.992
_diffrn_measured_fraction_theta_max 0.992
_diffrn_measurement_device_type 'Bruker Smart 1000 TM'
_diffrn_radiation_monochromator graphite
_diffrn_radiation_source 'fine-focus sealed tube'
_diffrn_radiation_type MoK\a
_diffrn_radiation_wavelength 0.71073
_diffrn_reflns_av_R_equivalents 0.0294
_diffrn_reflns_av_sigmaI/netI 0.0249
_diffrn_reflns_limit_h_max 11
_diffrn_reflns_limit_h_min -11
_diffrn_reflns_limit_k_max 12
_diffrn_reflns_limit_k_min -12
_diffrn_reflns_limit_l_max 15
_diffrn_reflns_limit_l_min -15
_diffrn_reflns_number 11680
_diffrn_reflns_theta_full 30.55
_diffrn_reflns_theta_max 30.55
_diffrn_reflns_theta_min 2.11
_exptl_absorpt_coefficient_mu 13.544
_exptl_absorpt_correction_T_max 1.0000
_exptl_absorpt_correction_T_min 0.4507
_exptl_absorpt_correction_type multi-scan
_exptl_absorpt_process_details 'Equilibration of symmetry equivalent reflections'
_exptl_crystal_colour light_yellow
_exptl_crystal_density_diffrn 3.658
_exptl_crystal_density_method 'not measured'
_exptl_crystal_description cube
_exptl_crystal_F_000 676
_exptl_crystal_size_max 0.4
_exptl_crystal_size_mid 0.4
_exptl_crystal_size_min 0.2
_refine_diff_density_max 3.840
_refine_diff_density_min -2.457
_refine_diff_density_rms 0.205
_refine_ls_extinction_coef 0.0018(2)
_refine_ls_extinction_expression Fc^*^=kFc[1+0.001xFc^2^\l^3^/sin(2\q)]^-1/4^
_refine_ls_extinction_method SHELXL
_refine_ls_goodness_of_fit_ref 1.068
_refine_ls_hydrogen_treatment mixed
_refine_ls_matrix_type full
_refine_ls_number_parameters 200
_refine_ls_number_reflns 4224
_refine_ls_number_restraints 0
_refine_ls_restrained_S_all 1.068
_refine_ls_R_factor_all 0.0271
_refine_ls_R_factor_gt 0.0253
_refine_ls_shift/su_max 0.001
_refine_ls_shift/su_mean 0.000
_refine_ls_structure_factor_coef Fsqd
_refine_ls_weighting_details 'calc w=1/[\s^2^(Fo^2^)+(0.0293P)^2^+3.3944P] where P=(Fo^2^+2Fc^2^)/3'
_refine_ls_weighting_scheme calc
_refine_ls_wR_factor_gt 0.0613
_refine_ls_wR_factor_ref 0.0619
_reflns_number_gt 4003
_reflns_number_total 4224
_reflns_threshold_expression >2sigma(I)
_cod_data_source_file ic034611esi20030818_105927_4.cif
_cod_data_source_block irco3f
_cod_depositor_comments
;
The following automatic conversions were performed:

'_exptl_absorpt_correction_type' value 'multiscan' changed to
'multi-scan' according to the built-in table from CIF Core dictionary
named 'cif_core.dic' version 2.4.1 from 2010-06-29.

Automatic conversion script
Id: cif_fix_values 1646 2011-03-28 12:23:43Z adriana 
;
_cod_database_code 4312422

loop_
_symmetry_equiv_pos_as_xyz
'x, y, z'
'-x, -y, -z'

loop_
_atom_site_label
_atom_site_type_symbol
_atom_site_fract_x
_atom_site_fract_y
_atom_site_fract_z
_atom_site_U_iso_or_equiv
_atom_site_adp_type
_atom_site_occupancy
_atom_site_symmetry_multiplicity
_atom_site_calc_flag
_atom_site_refinement_flags
_atom_site_disorder_assembly
_atom_site_disorder_group
Ir Ir 0.218317(18) 0.696039(19) 0.297402(16) 0.01200(6) Uani 1 1 d . . .
F1 F 0.0136(3) 0.5665(3) 0.3563(3) 0.0188(5) Uani 1 1 d . . .
O1 O 0.0495(4) 1.0156(4) 0.2191(4) 0.0214(7) Uani 1 1 d . . .
O2 O 0.1892(5) 0.7076(5) 0.5929(4) 0.0243(7) Uani 1 1 d . . .
O3 O 0.2377(5) 0.6736(5) 0.0084(4) 0.0292(8) Uani 1 1 d . . .
C1 C 0.1124(5) 0.8978(6) 0.2475(4) 0.0159(8) Uani 1 1 d . . .
C2 C 0.1980(5) 0.6985(6) 0.4883(5) 0.0165(8) Uani 1 1 d . . .
C3 C 0.2350(5) 0.6841(6) 0.1097(5) 0.0180(8) Uani 1 1 d . . .
Sb1 Sb 0.32227(3) 0.24736(3) 0.36127(3) 0.01504(7) Uani 1 1 d . . .
F11 F 0.3365(3) 0.4799(3) 0.3569(3) 0.0198(5) Uani 1 1 d . . .
F12 F 0.1341(3) 0.2120(4) 0.5039(3) 0.0226(6) Uani 1 1 d . . .
F13 F 0.4570(4) 0.1996(4) 0.4856(3) 0.0247(6) Uani 1 1 d . . .
F14 F 0.1906(4) 0.3299(4) 0.2337(3) 0.0278(6) Uani 1 1 d . . .
F15 F 0.2974(4) 0.0312(4) 0.3680(4) 0.0275(6) Uani 1 1 d . . .
F16 F 0.5062(4) 0.3025(5) 0.2160(4) 0.0348(8) Uani 1 1 d . . .
Sb2 Sb 0.68117(3) 0.79461(4) 0.16116(3) 0.02011(8) Uani 1 1 d . . .
F21 F 0.4457(3) 0.8213(3) 0.2373(3) 0.0176(5) Uani 1 1 d . . .
F22 F 0.6728(4) 0.9782(4) 0.0022(3) 0.0285(7) Uani 1 1 d . . .
F23 F 0.6686(4) 0.6136(4) 0.3242(3) 0.0307(7) Uani 1 1 d . . .
F24 F 0.5981(5) 0.6636(5) 0.0828(4) 0.0368(8) Uani 1 1 d . . .
F25 F 0.7292(4) 0.9412(5) 0.2414(4) 0.0362(8) Uani 1 1 d . . .
F26 F 0.9026(4) 0.7736(5) 0.0917(4) 0.0435(10) Uani 1 1 d . . .

loop_
_atom_site_aniso_label
_atom_site_aniso_U_11
_atom_site_aniso_U_22
_atom_site_aniso_U_33
_atom_site_aniso_U_23
_atom_site_aniso_U_13
_atom_site_aniso_U_12
Ir 0.01012(8) 0.01132(8) 0.01199(8) -0.00167(5) -0.00168(5) 0.00091(5)
F1 0.0166(12) 0.0168(13) 0.0205(13) -0.0054(10) -0.0011(10) -0.0024(10)
O1 0.0181(15) 0.0187(16) 0.0255(17) -0.0046(13) -0.0067(13) 0.0035(12)
O2 0.0255(17) 0.0254(18) 0.0198(17) -0.0058(14) -0.0046(13) -0.0019(14)
O3 0.0267(18) 0.040(2) 0.0193(17) -0.0101(16) -0.0041(14) 0.0050(16)
C1 0.0114(17) 0.019(2) 0.0148(19) -0.0029(16) -0.0024(14) -0.0013(14)
C2 0.0104(17) 0.017(2) 0.018(2) -0.0013(16) -0.0034(14) 0.0000(14)
C3 0.0118(17) 0.017(2) 0.019(2) 0.0001(16) -0.0025(15) 0.0005(15)
Sb1 0.01434(13) 0.01281(13) 0.01677(14) -0.00514(10) -0.00172(10) 0.00293(9)
F11 0.0196(13) 0.0145(12) 0.0247(14) -0.0057(11) -0.0067(11) 0.0036(10)
F12 0.0154(12) 0.0262(15) 0.0198(13) -0.0027(11) -0.0004(10) 0.0029(10)
F13 0.0207(14) 0.0246(15) 0.0301(16) -0.0074(12) -0.0132(12) 0.0064(11)
F14 0.0376(17) 0.0247(15) 0.0253(15) -0.0085(12) -0.0172(13) 0.0084(13)
F15 0.0321(16) 0.0156(13) 0.0405(18) -0.0131(13) -0.0148(14) 0.0067(12)
F16 0.0279(16) 0.0382(19) 0.0294(17) -0.0120(15) 0.0108(13) 0.0017(14)
Sb2 0.01058(13) 0.02437(16) 0.01628(14) 0.00293(11) -0.00220(10) 0.00249(10)
F21 0.0112(11) 0.0174(12) 0.0212(13) -0.0036(10) -0.0033(9) 0.0006(9)
F22 0.0184(13) 0.0308(17) 0.0206(14) 0.0087(12) -0.0033(11) 0.0021(12)
F23 0.0243(15) 0.0305(17) 0.0233(15) 0.0077(13) -0.0070(12) 0.0072(12)
F24 0.045(2) 0.0367(19) 0.0289(17) -0.0152(15) -0.0026(15) 0.0044(16)
F25 0.0283(16) 0.044(2) 0.0352(18) -0.0102(16) -0.0099(14) -0.0130(15)
F26 0.0156(14) 0.055(2) 0.0366(19) 0.0063(17) 0.0024(13) 0.0146(14)

loop_
_atom_type_symbol
_atom_type_description
_atom_type_scat_dispersion_real
_atom_type_scat_dispersion_imag
_atom_type_scat_source
F F 0.0171 0.0103 'International Tables Vol C Tables 4.2.6.8 and 6.1.1.4'
Sb Sb -0.5866 1.5461 'International Tables Vol C Tables 4.2.6.8 and 6.1.1.4'
Ir Ir -1.4442 7.9887 'International Tables Vol C Tables 4.2.6.8 and 6.1.1.4'
C C 0.0033 0.0016 'International Tables Vol C Tables 4.2.6.8 and 6.1.1.4'
O O 0.0106 0.0060 'International Tables Vol C Tables 4.2.6.8 and 6.1.1.4'

loop_
_geom_angle_atom_site_label_1
_geom_angle_atom_site_label_2
_geom_angle_atom_site_label_3
_geom_angle
_geom_angle_site_symmetry_1
_geom_angle_site_symmetry_3
_geom_angle_publ_flag
C1 Ir F1 92.17(15) . . ?
C1 Ir C2 90.24(19) . . ?
F1 Ir C2 90.93(15) . . ?
C1 Ir C3 91.27(19) . . ?
F1 Ir C3 87.29(15) . . ?
C2 Ir C3 177.71(18) . . ?
C1 Ir F11 177.82(16) . . ?
F1 Ir F11 88.91(11) . . ?
C2 Ir F11 87.84(15) . . ?
C3 Ir F11 90.67(16) . . ?
C1 Ir F21 91.50(15) . . ?
F1 Ir F21 176.34(11) . . ?
C2 Ir F21 89.13(14) . . ?
C3 Ir F21 92.55(15) . . ?
F11 Ir F21 87.43(11) . . ?
O1 C1 Ir 179.5(4) . . ?
O2 C2 Ir 176.7(4) . . ?
O3 C3 Ir 176.9(4) . . ?
F16 Sb1 F13 89.76(16) . . ?
F16 Sb1 F15 94.14(16) . . ?
F13 Sb1 F15 95.61(14) . . ?
F16 Sb1 F12 174.87(15) . . ?
F13 Sb1 F12 91.52(14) . . ?
F15 Sb1 F12 90.69(14) . . ?
F16 Sb1 F14 89.34(16) . . ?
F13 Sb1 F14 171.03(14) . . ?
F15 Sb1 F14 93.35(14) . . ?
F12 Sb1 F14 88.63(14) . . ?
F16 Sb1 F11 88.29(14) . . ?
F13 Sb1 F11 86.02(13) . . ?
F15 Sb1 F11 177.07(13) . . ?
F12 Sb1 F11 86.84(13) . . ?
F14 Sb1 F11 85.03(13) . . ?
Sb1 F11 Ir 139.94(15) . . ?
F24 Sb2 F25 170.08(17) . . ?
F24 Sb2 F23 90.79(17) . . ?
F25 Sb2 F23 92.20(17) . . ?
F24 Sb2 F26 96.4(2) . . ?
F25 Sb2 F26 92.85(19) . . ?
F23 Sb2 F26 93.51(15) . . ?
F24 Sb2 F22 88.14(16) . . ?
F25 Sb2 F22 88.02(17) . . ?
F23 Sb2 F22 174.70(13) . . ?
F26 Sb2 F22 91.77(14) . . ?
F24 Sb2 F21 85.02(14) . . ?
F25 Sb2 F21 85.71(14) . . ?
F23 Sb2 F21 86.63(13) . . ?
F26 Sb2 F21 178.56(18) . . ?
F22 Sb2 F21 88.11(12) . . ?
Sb2 F21 Ir 140.18(15) . . ?

loop_
_geom_bond_atom_site_label_1
_geom_bond_atom_site_label_2
_geom_bond_distance
_geom_bond_site_symmetry_2
_geom_bond_publ_flag
Ir C1 1.897(5) . ?
Ir F1 1.916(3) . ?
Ir C2 2.001(5) . ?
Ir C3 2.003(5) . ?
Ir F11 2.057(3) . ?
Ir F21 2.058(3) . ?
O1 C1 1.111(6) . ?
O2 C2 1.125(6) . ?
O3 C3 1.104(6) . ?
Sb1 F16 1.847(3) . ?
Sb1 F13 1.851(3) . ?
Sb1 F15 1.859(3) . ?
Sb1 F12 1.865(3) . ?
Sb1 F14 1.868(3) . ?
Sb1 F11 2.001(3) . ?
Sb2 F24 1.847(4) . ?
Sb2 F25 1.852(4) . ?
Sb2 F23 1.858(3) . ?
Sb2 F26 1.863(3) . ?
Sb2 F22 1.874(3) . ?
Sb2 F21 1.994(3) . ?

loop_
_geom_torsion_atom_site_label_1
_geom_torsion_atom_site_label_2
_geom_torsion_atom_site_label_3
_geom_torsion_atom_site_label_4
_geom_torsion
_geom_torsion_site_symmetry_1
_geom_torsion_site_symmetry_2
_geom_torsion_site_symmetry_3
_geom_torsion_site_symmetry_4
_geom_torsion_publ_flag
F1 Ir C1 O1 46(56) . . . . ?
C2 Ir C1 O1 -45(56) . . . . ?
C3 Ir C1 O1 133(56) . . . . ?
F11 Ir C1 O1 -74(56) . . . . ?
F21 Ir C1 O1 -134(56) . . . . ?
C1 Ir C2 O2 -46(7) . . . . ?
F1 Ir C2 O2 -138(7) . . . . ?
C3 Ir C2 O2 -178(6) . . . . ?
F11 Ir C2 O2 133(7) . . . . ?
F21 Ir C2 O2 45(7) . . . . ?
C1 Ir C3 O3 -91(8) . . . . ?
F1 Ir C3 O3 1(8) . . . . ?
C2 Ir C3 O3 40(11) . . . . ?
F11 Ir C3 O3 90(8) . . . . ?
F21 Ir C3 O3 178(100) . . . . ?
F16 Sb1 F11 Ir 106.6(3) . . . . ?
F13 Sb1 F11 Ir -163.5(2) . . . . ?
F15 Sb1 F11 Ir -39(3) . . . . ?
F12 Sb1 F11 Ir -71.8(2) . . . . ?
F14 Sb1 F11 Ir 17.1(2) . . . . ?
C1 Ir F11 Sb1 155(4) . . . . ?
F1 Ir F11 Sb1 35.8(2) . . . . ?
C2 Ir F11 Sb1 126.7(3) . . . . ?
C3 Ir F11 Sb1 -51.5(3) . . . . ?
F21 Ir F11 Sb1 -144.0(2) . . . . ?
F24 Sb2 F21 Ir 28.3(2) . . . . ?
F25 Sb2 F21 Ir -155.2(3) . . . . ?
F23 Sb2 F21 Ir -62.8(2) . . . . ?
F26 Sb2 F21 Ir -158(6) . . . . ?
F22 Sb2 F21 Ir 116.6(2) . . . . ?
C1 Ir F21 Sb2 -149.9(3) . . . . ?
F1 Ir F21 Sb2 28.9(19) . . . . ?
C2 Ir F21 Sb2 119.9(3) . . . . ?
C3 Ir F21 Sb2 -58.6(3) . . . . ?
F11 Ir F21 Sb2 32.0(2) . . . . ?
